data_7063667
loop_
_publ_author_name
'Jana, Narayan Ch.'
'Das, Mainak'
'Brand\~ao, Paula'
'Ortega-Castro, Joaqu\'in'
'Frontera, Antonio'
'Ray, Partha Pratim'
'Panja, Anangamohan'

_publ_section_title
;
 Impact of isomeric ligands on molecular stacking and semiconducting
 behavior in square planar Ni(ii) complexes
;
_journal_issue 11
_journal_name_full 'New Journal of Chemistry'
_journal_page_first 4557
_journal_page_last 4570
_journal_paper_doi 10.1039/D5NJ00020C
_journal_volume 49
_journal_year 2025
_chemical_formula_moiety 'C24 H28 N2 Ni O4, H2 O'
_chemical_formula_sum 'C24 H30 N2 Ni O5'
_chemical_formula_weight 485.21
_space_group_crystal_system monoclinic
_space_group_IT_number 14
_space_group_name_Hall '-P 2ybc'
_space_group_name_H-M_alt 'P 1 21/c 1'
_atom_sites_solution_hydrogens mixed
_atom_sites_solution_primary dual
_audit_creation_date 2024-12-08
_audit_creation_method
;
Olex2 1.5
(compiled 2024.02.16 svn.r378c4104 for OlexSys, GUI svn.r6928)
;
_audit_update_record
;
2025-02-13 deposited with the CCDC.	2025-02-17 downloaded from the CCDC.
;
_cell_angle_alpha 90
_cell_angle_beta 91.281(2)
_cell_angle_gamma 90
_cell_formula_units_Z 8
_cell_length_a 11.3463(7)
_cell_length_b 16.1675(9)
_cell_length_c 24.1553(15)
_cell_measurement_reflns_used 576
_cell_measurement_temperature 150(2)
_cell_measurement_theta_max 25.14
_cell_measurement_theta_min 2.96
_cell_volume 4430.0(5)
_computing_cell_refinement Bruker
_computing_data_collection Bruker
_computing_data_reduction Bruker
_computing_molecular_graphics 'Olex2 1.5 (Dolomanov et al., 2009)'
_computing_publication_material 'Olex2 1.5 (Dolomanov et al., 2009)'
_computing_structure_refinement 'SHELXL 2016/6 (Sheldrick, 2015)'
_computing_structure_solution 'SHELXT 2014/5 (Sheldrick, 2014)'
_diffrn_ambient_temperature 150.00
_diffrn_measured_fraction_theta_full 0.999
_diffrn_measured_fraction_theta_max 0.997
_diffrn_measurement_device_type 'photon 100 CMOS'
_diffrn_measurement_method 'omega and phi scans'
_diffrn_radiation_type MoK\a
_diffrn_radiation_wavelength 0.71073
_diffrn_reflns_av_R_equivalents 0.0497
_diffrn_reflns_av_unetI/netI 0.0242
_diffrn_reflns_Laue_measured_fraction_full 0.999
_diffrn_reflns_Laue_measured_fraction_max 0.997
_diffrn_reflns_limit_h_max 14
_diffrn_reflns_limit_h_min -14
_diffrn_reflns_limit_k_max 20
_diffrn_reflns_limit_k_min -20
_diffrn_reflns_limit_l_max 30
_diffrn_reflns_limit_l_min -31
_diffrn_reflns_number 98144
_diffrn_reflns_point_group_measured_fraction_full 0.999
_diffrn_reflns_point_group_measured_fraction_max 0.997
_diffrn_reflns_theta_full 25.242
_diffrn_reflns_theta_max 27.165
_diffrn_reflns_theta_min 2.105
_exptl_absorpt_coefficient_mu 0.915
_exptl_absorpt_correction_T_max 0.7455
_exptl_absorpt_correction_T_min 0.6705
_exptl_absorpt_correction_type multi-scan
_exptl_absorpt_process_details sadabs
_exptl_crystal_colour Brown
_exptl_crystal_density_diffrn 1.455
_exptl_crystal_description Block
_exptl_crystal_F_000 2048
_exptl_crystal_size_max 0.18
_exptl_crystal_size_mid 0.14
_exptl_crystal_size_min 0.04
_refine_diff_density_max 0.703
_refine_diff_density_min -0.536
_refine_diff_density_rms 0.059
_refine_ls_extinction_method none
_refine_ls_goodness_of_fit_ref 1.067
_refine_ls_hydrogen_treatment mixed
_refine_ls_matrix_type full
_refine_ls_number_parameters 596
_refine_ls_number_reflns 9807
_refine_ls_number_restraints 0
_refine_ls_restrained_S_all 1.067
_refine_ls_R_factor_all 0.0555
_refine_ls_R_factor_gt 0.0394
_refine_ls_shift/su_max 0.001
_refine_ls_shift/su_mean 0.000
_refine_ls_structure_factor_coef Fsqd
_refine_ls_weighting_details 'w=1/[\s^2^(Fo^2^)+(0.0411P)^2^+4.0872P] where P=(Fo^2^+2Fc^2^)/3'
_refine_ls_weighting_scheme calc
_refine_ls_wR_factor_gt 0.0937
_refine_ls_wR_factor_ref 0.1020
_reflns_Friedel_coverage 0.000
_reflns_number_gt 7845
_reflns_number_total 9807
_reflns_threshold_expression 'I > 2\s(I)'
_cod_data_source_file d5nj00020c2.cif
_cod_data_source_block complex-2
_cod_depositor_comments 'Adding full bibliography for 7063666--7063667.cif.'
_cod_database_code 7063667
_shelx_shelxl_version_number 2016/6
_shelx_space_group_comment
;
The symmetry employed for this shelxl refinement is uniquely defined
by the following loop, which should always be used as a source of
symmetry information in preference to the above space-group names.
They are only intended as comments.
;
_shelx_estimated_absorpt_t_max 0.964
_shelx_estimated_absorpt_t_min 0.853
_olex2_refinement_description
;
1. Fixed Uiso
 At 1.2 times of:
  All C(H) groups, All C(H,H) groups
 At 1.5 times of:
  All C(H,H,H) groups, All O(H,H) groups
2.a Free rotating group:
 O5A(H5AA,H5AB)
2.b Ternary CH refined with riding coordinates:
 C15A(H15A), C10A(H10A), C10B(H10B), C15B(H15B)
2.c Secondary CH2 refined with riding coordinates:
 C14A(H14A,H14B), C13A(H13A,H13B), C12A(H12A,H12B), C11A(H11A,H11B), C11B(H11C,
 H11D), C12B(H12C,H12D), C13B(H13C,H13D), C14B(H14C,H14D)
2.d Aromatic/amide H refined with riding coordinates:
 C20A(H20A), C22A(H22A), C16A(H16A), C3A(H3A), C5A(H5A), C3B(H3B), C5B(H5B),
 C9B(H9B), C16B(H16B), C20B(H20B), C22B(H22B), C9A(H9A)
2.e Idealised Me refined as rotating group:
 C23A(H23A,H23B,H23C), C24A(H24A,H24B,H24C), C7A(H7AA,H7AB,H7AC), C8A(H8AA,
 H8AB,H8AC), C7B(H7BA,H7BB,H7BC), C8B(H8BA,H8BB,H8BC), C23B(H23D,H23E,H23F),
 C24B(H24D,H24E,H24F)
;
_olex2_submission_special_instructions 'No special instructions were received'

loop_
_space_group_symop_operation_xyz
'x, y, z'
'-x, y+1/2, -z+1/2'
'-x, -y, -z'
'x, -y-1/2, z-1/2'

loop_
_atom_site_label
_atom_site_type_symbol
_atom_site_fract_x
_atom_site_fract_y
_atom_site_fract_z
_atom_site_U_iso_or_equiv
_atom_site_adp_type
_atom_site_occupancy
_atom_site_site_symmetry_order
_atom_site_calc_flag
_atom_site_refinement_flags_posn
_atom_site_refinement_flags_adp
_atom_site_refinement_flags_occupancy
_atom_site_disorder_assembly
_atom_site_disorder_group
Ni1A Ni 0.40535(2) 0.59250(2) 0.27056(2) 0.02428(8) Uani 1 1 d . . . . .
O3A O 0.42799(13) 0.58281(10) 0.34660(6) 0.0271(3) Uani 1 1 d . . . . .
O4A O 0.40322(15) 0.56902(12) 0.45406(7) 0.0375(4) Uani 1 1 d . . . . .
O1A O 0.31712(14) 0.49700(10) 0.27630(6) 0.0298(4) Uani 1 1 d . . . . .
O2A O 0.20516(16) 0.36388(11) 0.30426(7) 0.0399(4) Uani 1 1 d . . . . .
N2A N 0.51093(16) 0.67852(12) 0.26350(8) 0.0268(4) Uani 1 1 d . . . . .
N1A N 0.36686(16) 0.61119(12) 0.19645(8) 0.0275(4) Uani 1 1 d . . . . .
C18A C 0.49795(19) 0.62793(14) 0.37815(9) 0.0263(5) Uani 1 1 d . . . . .
C19A C 0.4918(2) 0.62001(15) 0.43693(9) 0.0298(5) Uani 1 1 d . . . . .
C20A C 0.5695(2) 0.66078(16) 0.47213(10) 0.0334(5) Uani 1 1 d . . . . .
H20A H 0.565140 0.652371 0.510954 0.040 Uiso 1 1 calc R U . . .
C21A C 0.6553(2) 0.71471(17) 0.45129(10) 0.0353(6) Uani 1 1 d . . . . .
C22A C 0.6567(2) 0.72870(16) 0.39562(10) 0.0329(5) Uani 1 1 d . . . . .
H22A H 0.711155 0.767472 0.381391 0.040 Uiso 1 1 calc R U . . .
C17A C 0.57896(19) 0.68688(14) 0.35858(9) 0.0274(5) Uani 1 1 d . . . . .
C23A C 0.3770(2) 0.57050(19) 0.51180(10) 0.0430(6) Uani 1 1 d . . . . .
H23A H 0.445946 0.551699 0.533456 0.064 Uiso 1 1 calc R U . . .
H23B H 0.310140 0.533783 0.518680 0.064 Uiso 1 1 calc R U . . .
H23C H 0.356828 0.627036 0.522763 0.064 Uiso 1 1 calc R U . . .
C24A C 0.7435(2) 0.7555(2) 0.49048(12) 0.0524(8) Uani 1 1 d . . . . .
H24A H 0.819526 0.760740 0.472291 0.079 Uiso 1 1 calc R U . . .
H24B H 0.753324 0.721637 0.523920 0.079 Uiso 1 1 calc R U . . .
H24C H 0.714904 0.810518 0.500610 0.079 Uiso 1 1 calc R U . . .
C16A C 0.5794(2) 0.70959(14) 0.30155(10) 0.0285(5) Uani 1 1 d . . . . .
H16A H 0.634208 0.750636 0.290720 0.034 Uiso 1 1 calc R U . . .
C15A C 0.5251(2) 0.70778(15) 0.20615(9) 0.0301(5) Uani 1 1 d . . . . .
H15A H 0.546482 0.767779 0.206112 0.036 Uiso 1 1 calc R U . . .
C14A C 0.6202(2) 0.65760(16) 0.17853(10) 0.0352(5) Uani 1 1 d . . . . .
H14A H 0.602487 0.597917 0.182210 0.042 Uiso 1 1 calc R U . . .
H14B H 0.697181 0.668459 0.197200 0.042 Uiso 1 1 calc R U . . .
C13A C 0.6272(2) 0.68015(18) 0.11717(11) 0.0395(6) Uani 1 1 d . . . . .
H13A H 0.648254 0.739285 0.113458 0.047 Uiso 1 1 calc R U . . .
H13B H 0.689475 0.646816 0.099732 0.047 Uiso 1 1 calc R U . . .
C12A C 0.5093(2) 0.66387(17) 0.08785(11) 0.0394(6) Uani 1 1 d . . . . .
H12A H 0.491704 0.603920 0.088816 0.047 Uiso 1 1 calc R U . . .
H12B H 0.513782 0.680955 0.048600 0.047 Uiso 1 1 calc R U . . .
C11A C 0.4110(2) 0.71145(16) 0.11558(10) 0.0354(5) Uani 1 1 d . . . . .
H11A H 0.334616 0.695875 0.097888 0.042 Uiso 1 1 calc R U . . .
H11B H 0.422867 0.771379 0.109404 0.042 Uiso 1 1 calc R U . . .
C10A C 0.4052(2) 0.69529(15) 0.17784(9) 0.0292(5) Uani 1 1 d . . . . .
H10A H 0.349714 0.736665 0.193670 0.035 Uiso 1 1 calc R U . . .
C6A C 0.24639(19) 0.48913(15) 0.18154(9) 0.0272(5) Uani 1 1 d . . . . .
C1A C 0.25654(19) 0.46065(14) 0.23653(9) 0.0269(5) Uani 1 1 d . . . . .
C2A C 0.1916(2) 0.38791(15) 0.25000(10) 0.0307(5) Uani 1 1 d . . . . .
C3A C 0.1207(2) 0.34886(15) 0.21125(10) 0.0321(5) Uani 1 1 d . . . . .
H3A H 0.077171 0.301339 0.221649 0.039 Uiso 1 1 calc R U . . .
C4A C 0.1113(2) 0.37801(15) 0.15644(10) 0.0317(5) Uani 1 1 d . . . . .
C5A C 0.17459(19) 0.44625(15) 0.14230(10) 0.0302(5) Uani 1 1 d . . . . .
H5A H 0.170412 0.465554 0.105164 0.036 Uiso 1 1 calc R U . . .
C7A C 0.1238(2) 0.30372(17) 0.32407(12) 0.0431(6) Uani 1 1 d . . . . .
H7AA H 0.043043 0.323631 0.317824 0.065 Uiso 1 1 calc R U . . .
H7AB H 0.138174 0.294778 0.363774 0.065 Uiso 1 1 calc R U . . .
H7AC H 0.134550 0.251528 0.304167 0.065 Uiso 1 1 calc R U . . .
C8A C 0.0298(2) 0.33441(17) 0.11547(11) 0.0403(6) Uani 1 1 d . . . . .
H8AA H 0.027465 0.365053 0.080456 0.060 Uiso 1 1 calc R U . . .
H8AB H -0.049657 0.331721 0.130439 0.060 Uiso 1 1 calc R U . . .
H8AC H 0.058867 0.278235 0.108985 0.060 Uiso 1 1 calc R U . . .
Ni1B Ni 0.10135(3) 0.66086(2) 0.26017(2) 0.02921(9) Uani 1 1 d . . . . .
O1B O 0.18968(15) 0.75663(11) 0.25646(7) 0.0341(4) Uani 1 1 d . . . . .
O2B O 0.30950(17) 0.88710(11) 0.22981(8) 0.0424(4) Uani 1 1 d . . . . .
O4B O 0.09925(15) 0.70566(12) 0.07939(7) 0.0401(4) Uani 1 1 d . . . . .
N1B N 0.13783(17) 0.64002(13) 0.33430(9) 0.0331(4) Uani 1 1 d . . . . .
N2B N 0.00000(17) 0.57138(12) 0.26389(8) 0.0316(4) Uani 1 1 d . . . . .
C1B C 0.2544(2) 0.78961(15) 0.29624(10) 0.0317(5) Uani 1 1 d . . . . .
C2B C 0.3231(2) 0.86106(15) 0.28355(11) 0.0345(5) Uani 1 1 d . . . . .
C3B C 0.3967(2) 0.89722(15) 0.32241(12) 0.0372(6) Uani 1 1 d . . . . .
H3B H 0.442866 0.943598 0.312282 0.045 Uiso 1 1 calc R U . . .
C4B C 0.4050(2) 0.86682(16) 0.37703(12) 0.0376(6) Uani 1 1 d . . . . .
C5B C 0.3392(2) 0.79915(16) 0.39032(11) 0.0370(6) Uani 1 1 d . . . . .
H5B H 0.343617 0.778288 0.427072 0.044 Uiso 1 1 calc R U . . .
C6B C 0.2646(2) 0.75921(15) 0.35079(10) 0.0323(5) Uani 1 1 d . . . . .
C7B C 0.3900(3) 0.94768(18) 0.20966(13) 0.0472(7) Uani 1 1 d . . . . .
H7BA H 0.378766 0.999912 0.229446 0.071 Uiso 1 1 calc R U . . .
H7BB H 0.375139 0.956303 0.169956 0.071 Uiso 1 1 calc R U . . .
H7BC H 0.471031 0.928286 0.215794 0.071 Uiso 1 1 calc R U . . .
C8B C 0.4878(3) 0.90813(18) 0.41851(13) 0.0485(7) Uani 1 1 d . . . . .
H8BA H 0.490653 0.875821 0.452840 0.073 Uiso 1 1 calc R U . . .
H8BB H 0.459428 0.964076 0.426341 0.073 Uiso 1 1 calc R U . . .
H8BC H 0.566934 0.911224 0.403197 0.073 Uiso 1 1 calc R U . . .
C9B C 0.2068(2) 0.68348(16) 0.36609(11) 0.0347(5) Uani 1 1 d . . . . .
H9B H 0.220716 0.663792 0.402713 0.042 Uiso 1 1 calc R U . . .
C10B C 0.0997(2) 0.55507(16) 0.35185(10) 0.0350(5) Uani 1 1 d . . . . .
H10B H 0.158632 0.514794 0.337569 0.042 Uiso 1 1 calc R U . . .
C11B C 0.0886(3) 0.53911(18) 0.41413(11) 0.0430(6) Uani 1 1 d . . . . .
H11C H 0.080111 0.478910 0.420400 0.052 Uiso 1 1 calc R U . . .
H11D H 0.161938 0.557408 0.433466 0.052 Uiso 1 1 calc R U . . .
C12B C -0.0150(3) 0.58333(18) 0.43879(11) 0.0461(7) Uani 1 1 d . . . . .
H12C H -0.002687 0.643849 0.436515 0.055 Uiso 1 1 calc R U . . .
H12D H -0.020932 0.568201 0.478344 0.055 Uiso 1 1 calc R U . . .
C13B C -0.1289(3) 0.56023(18) 0.40806(12) 0.0469(7) Uani 1 1 d . . . . .
H13C H -0.195949 0.589773 0.424557 0.056 Uiso 1 1 calc R U . . .
H13D H -0.143017 0.500049 0.411543 0.056 Uiso 1 1 calc R U . . .
C14B C -0.1201(2) 0.58347(17) 0.34680(11) 0.0403(6) Uani 1 1 d . . . . .
H14C H -0.194069 0.567892 0.326889 0.048 Uiso 1 1 calc R U . . .
H14D H -0.109881 0.644044 0.343332 0.048 Uiso 1 1 calc R U . . .
C15B C -0.0164(2) 0.53938(15) 0.32078(10) 0.0345(5) Uani 1 1 d . . . . .
H15B H -0.032285 0.478569 0.319257 0.041 Uiso 1 1 calc R U . . .
C16B C -0.0607(2) 0.53813(15) 0.22415(10) 0.0322(5) Uani 1 1 d . . . . .
H16B H -0.111032 0.493365 0.233170 0.039 Uiso 1 1 calc R U . . .
C17B C -0.05834(19) 0.56346(14) 0.16724(10) 0.0288(5) Uani 1 1 d . . . . .
C18B C 0.01636(19) 0.62855(14) 0.15079(10) 0.0281(5) Uani 1 1 d . . . . .
C19B C 0.0204(2) 0.64442(15) 0.09288(10) 0.0307(5) Uani 1 1 d . . . . .
C20B C -0.0480(2) 0.60145(15) 0.05536(10) 0.0324(5) Uani 1 1 d . . . . .
H20B H -0.043569 0.614607 0.017136 0.039 Uiso 1 1 calc R U . . .
C21B C -0.1248(2) 0.53811(15) 0.07214(11) 0.0327(5) Uani 1 1 d . . . . .
C22B C -0.1280(2) 0.51999(15) 0.12757(10) 0.0318(5) Uani 1 1 d . . . . .
H22B H -0.178462 0.477045 0.139669 0.038 Uiso 1 1 calc R U . . .
C23B C 0.0982(3) 0.7348(2) 0.02407(12) 0.0519(8) Uani 1 1 d . . . . .
H23D H 0.125159 0.690790 -0.000495 0.078 Uiso 1 1 calc R U . . .
H23E H 0.150809 0.782633 0.021348 0.078 Uiso 1 1 calc R U . . .
H23F H 0.017846 0.751170 0.013089 0.078 Uiso 1 1 calc R U . . .
C24B C -0.2009(2) 0.49389(18) 0.02944(12) 0.0436(6) Uani 1 1 d . . . . .
H24D H -0.236526 0.445023 0.046269 0.065 Uiso 1 1 calc R U . . .
H24E H -0.152269 0.476724 -0.001565 0.065 Uiso 1 1 calc R U . . .
H24F H -0.263162 0.531213 0.015908 0.065 Uiso 1 1 calc R U . . .
O5B O 0.1653(2) 0.85112(16) 0.13750(12) 0.0575(6) Uani 1 1 d . . . . .
O5A O 0.3681(2) 0.40937(14) 0.39209(10) 0.0650(7) Uani 1 1 d G . . . .
H5AA H 0.345630 0.404773 0.357563 0.097 Uiso 1 1 d G U . . .
H5AB H 0.338186 0.456110 0.402774 0.097 Uiso 1 1 d G U . . .
O3B O 0.08163(14) 0.67351(10) 0.18435(7) 0.0297(3) Uani 1 1 d . . . . .
C9A C 0.30056(19) 0.56540(15) 0.16515(9) 0.0294(5) Uani 1 1 d . . . . .
H9A H 0.286312 0.583537 0.128198 0.035 Uiso 1 1 calc R U . . .
H5BA H 0.157(3) 0.804(3) 0.1310(17) 0.076(14) Uiso 1 1 d . . . . .
H5BB H 0.192(3) 0.851(2) 0.1717(17) 0.071(12) Uiso 1 1 d . . . . .

loop_
_atom_site_aniso_label
_atom_site_aniso_U_11
_atom_site_aniso_U_22
_atom_site_aniso_U_33
_atom_site_aniso_U_23
_atom_site_aniso_U_13
_atom_site_aniso_U_12
Ni1A 0.02313(14) 0.02912(16) 0.02058(14) 0.00312(11) 0.00025(10) -0.00393(11)
O3A 0.0285(8) 0.0317(8) 0.0211(7) 0.0027(6) -0.0013(6) -0.0060(7)
O4A 0.0376(9) 0.0517(11) 0.0230(8) 0.0062(8) -0.0007(7) -0.0146(8)
O1A 0.0309(8) 0.0347(9) 0.0237(8) 0.0028(7) -0.0024(6) -0.0099(7)
O2A 0.0468(10) 0.0401(10) 0.0324(9) 0.0082(8) -0.0046(8) -0.0189(8)
N2A 0.0262(9) 0.0293(10) 0.0249(9) 0.0037(8) 0.0024(7) -0.0018(8)
N1A 0.0237(9) 0.0338(11) 0.0251(9) 0.0028(8) 0.0033(7) -0.0027(8)
C18A 0.0243(11) 0.0294(12) 0.0250(11) 0.0002(9) -0.0018(8) 0.0007(9)
C19A 0.0264(11) 0.0376(13) 0.0255(11) 0.0009(10) 0.0004(9) -0.0017(10)
C20A 0.0305(12) 0.0459(15) 0.0238(11) -0.0046(10) 0.0010(9) -0.0016(10)
C21A 0.0281(12) 0.0457(15) 0.0322(13) -0.0129(11) 0.0019(10) -0.0039(10)
C22A 0.0275(12) 0.0364(13) 0.0350(13) -0.0075(10) 0.0048(10) -0.0073(10)
C17A 0.0246(11) 0.0310(12) 0.0267(11) -0.0023(9) 0.0024(9) -0.0009(9)
C23A 0.0411(14) 0.0640(19) 0.0239(12) 0.0076(12) 0.0016(10) -0.0095(13)
C24A 0.0397(15) 0.080(2) 0.0373(15) -0.0204(15) 0.0035(12) -0.0199(15)
C16A 0.0264(11) 0.0284(12) 0.0309(12) 0.0024(9) 0.0047(9) -0.0047(9)
C15A 0.0326(12) 0.0310(12) 0.0268(11) 0.0070(9) 0.0038(9) -0.0053(10)
C14A 0.0317(12) 0.0406(14) 0.0336(13) 0.0078(11) 0.0066(10) 0.0011(10)
C13A 0.0400(14) 0.0449(15) 0.0342(13) 0.0068(11) 0.0127(11) 0.0056(11)
C12A 0.0485(15) 0.0401(15) 0.0299(13) 0.0025(11) 0.0074(11) -0.0045(12)
C11A 0.0366(13) 0.0393(14) 0.0302(12) 0.0097(10) 0.0005(10) -0.0030(11)
C10A 0.0287(11) 0.0303(12) 0.0287(12) 0.0064(9) 0.0021(9) -0.0004(9)
C6A 0.0224(10) 0.0343(12) 0.0249(11) -0.0022(9) 0.0010(8) 0.0007(9)
C1A 0.0242(11) 0.0308(12) 0.0259(11) -0.0020(9) 0.0014(8) -0.0004(9)
C2A 0.0289(12) 0.0328(13) 0.0305(12) -0.0004(10) 0.0000(9) -0.0022(9)
C3A 0.0294(12) 0.0276(12) 0.0394(13) -0.0035(10) 0.0011(10) -0.0028(9)
C4A 0.0250(11) 0.0364(13) 0.0337(12) -0.0094(10) -0.0024(9) 0.0048(10)
C5A 0.0261(11) 0.0386(13) 0.0256(11) -0.0048(10) -0.0010(9) 0.0026(10)
C7A 0.0382(14) 0.0398(15) 0.0512(17) 0.0099(12) 0.0025(12) -0.0119(12)
C8A 0.0359(13) 0.0412(15) 0.0434(15) -0.0110(12) -0.0062(11) -0.0053(11)
Ni1B 0.02715(16) 0.02959(16) 0.03116(16) 0.00142(12) 0.00681(12) -0.00267(12)
O1B 0.0343(9) 0.0333(9) 0.0350(9) 0.0011(7) 0.0057(7) -0.0065(7)
O2B 0.0474(11) 0.0354(10) 0.0445(11) 0.0035(8) 0.0027(8) -0.0146(8)
O4B 0.0382(10) 0.0470(11) 0.0348(10) 0.0164(8) -0.0053(8) -0.0146(8)
N1B 0.0306(10) 0.0343(11) 0.0347(11) 0.0030(9) 0.0084(8) -0.0012(8)
N2B 0.0322(10) 0.0318(11) 0.0312(10) 0.0018(8) 0.0089(8) -0.0026(8)
C1B 0.0269(11) 0.0286(12) 0.0398(13) -0.0041(10) 0.0064(10) 0.0015(9)
C2B 0.0325(12) 0.0283(12) 0.0429(14) -0.0030(10) 0.0045(10) 0.0033(10)
C3B 0.0328(13) 0.0270(12) 0.0519(16) -0.0034(11) 0.0032(11) 0.0006(10)
C4B 0.0317(13) 0.0324(13) 0.0485(15) -0.0091(11) -0.0012(11) 0.0057(10)
C5B 0.0347(13) 0.0357(14) 0.0405(14) -0.0037(11) 0.0013(11) 0.0049(11)
C6B 0.0265(11) 0.0317(12) 0.0390(13) -0.0030(10) 0.0060(10) 0.0038(9)
C7B 0.0480(16) 0.0391(15) 0.0548(18) 0.0025(13) 0.0067(13) -0.0139(12)
C8B 0.0464(16) 0.0403(15) 0.0585(18) -0.0075(13) -0.0096(13) -0.0028(13)
C9B 0.0311(12) 0.0391(14) 0.0342(13) 0.0007(11) 0.0073(10) 0.0006(10)
C10B 0.0378(13) 0.0316(13) 0.0362(13) 0.0029(10) 0.0103(11) -0.0021(10)
C11B 0.0510(16) 0.0399(15) 0.0382(14) 0.0074(12) 0.0076(12) -0.0039(12)
C12B 0.0643(19) 0.0399(15) 0.0346(14) 0.0011(12) 0.0139(13) -0.0012(13)
C13B 0.0517(17) 0.0423(16) 0.0478(16) 0.0011(13) 0.0260(13) -0.0016(13)
C14B 0.0374(14) 0.0388(14) 0.0451(15) -0.0018(12) 0.0113(11) -0.0041(11)
C15B 0.0411(14) 0.0281(12) 0.0348(13) 0.0024(10) 0.0131(11) -0.0056(10)
C16B 0.0297(12) 0.0297(12) 0.0375(13) 0.0004(10) 0.0111(10) -0.0040(10)
C17B 0.0251(11) 0.0272(11) 0.0344(12) 0.0011(10) 0.0071(9) 0.0006(9)
C18B 0.0244(11) 0.0245(11) 0.0357(12) 0.0030(9) 0.0033(9) 0.0043(9)
C19B 0.0246(11) 0.0297(12) 0.0380(13) 0.0085(10) 0.0008(9) 0.0011(9)
C20B 0.0283(12) 0.0374(13) 0.0315(12) 0.0081(10) -0.0002(9) 0.0025(10)
C21B 0.0272(11) 0.0321(13) 0.0388(13) -0.0002(10) 0.0015(10) 0.0018(9)
C22B 0.0278(11) 0.0290(12) 0.0388(13) 0.0006(10) 0.0056(10) -0.0028(9)
C23B 0.0557(18) 0.0568(19) 0.0425(16) 0.0239(14) -0.0126(13) -0.0221(15)
C24B 0.0425(15) 0.0461(16) 0.0421(15) -0.0004(12) -0.0014(12) -0.0085(12)
O5B 0.0626(15) 0.0408(13) 0.0686(17) 0.0090(12) -0.0108(12) -0.0090(11)
O5A 0.0939(18) 0.0506(13) 0.0491(13) 0.0120(10) -0.0291(13) -0.0164(13)
O3B 0.0279(8) 0.0283(8) 0.0331(9) 0.0036(7) 0.0022(7) -0.0018(6)
C9A 0.0238(11) 0.0417(13) 0.0226(11) 0.0031(10) 0.0007(9) -0.0005(9)

loop_
_atom_type_symbol
_atom_type_description
_atom_type_scat_dispersion_real
_atom_type_scat_dispersion_imag
_atom_type_scat_source
C C 0.0033 0.0016 'International Tables Vol C Tables 4.2.6.8 and 6.1.1.4'
H H 0.0000 0.0000 'International Tables Vol C Tables 4.2.6.8 and 6.1.1.4'
N N 0.0061 0.0033 'International Tables Vol C Tables 4.2.6.8 and 6.1.1.4'
O O 0.0106 0.0060 'International Tables Vol C Tables 4.2.6.8 and 6.1.1.4'
Ni Ni 0.3393 1.1124 'International Tables Vol C Tables 4.2.6.8 and 6.1.1.4'

loop_
_geom_angle_atom_site_label_1
_geom_angle_atom_site_label_2
_geom_angle_atom_site_label_3
_geom_angle
_geom_angle_site_symmetry_1
_geom_angle_site_symmetry_3
_geom_angle_publ_flag
O3A Ni1A N1A 172.69(8) . . ?
O1A Ni1A O3A 85.32(7) . . ?
O1A Ni1A N1A 95.29(8) . . ?
N2A Ni1A O3A 94.54(7) . . ?
N2A Ni1A O1A 172.17(8) . . ?
N2A Ni1A N1A 85.85(8) . . ?
C18A O3A Ni1A 126.70(14) . . ?
C19A O4A C23A 116.96(19) . . ?
C1A O1A Ni1A 126.68(15) . . ?
C2A O2A C7A 116.90(19) . . ?
C16A N2A Ni1A 127.49(16) . . ?
C16A N2A C15A 117.83(19) . . ?
C15A N2A Ni1A 114.36(15) . . ?
C10A N1A Ni1A 111.89(14) . . ?
C9A N1A Ni1A 126.41(16) . . ?
C9A N1A C10A 120.96(19) . . ?
O3A C18A C19A 119.1(2) . . ?
O3A C18A C17A 124.8(2) . . ?
C17A C18A C19A 116.1(2) . . ?
O4A C19A C18A 113.94(19) . . ?
O4A C19A C20A 124.4(2) . . ?
C20A C19A C18A 121.7(2) . . ?
C19A C20A H20A 119.6 . . ?
C19A C20A C21A 120.9(2) . . ?
C21A C20A H20A 119.6 . . ?
C20A C21A C24A 119.9(2) . . ?
C22A C21A C20A 118.6(2) . . ?
C22A C21A C24A 121.5(2) . . ?
C21A C22A H22A 119.2 . . ?
C21A C22A C17A 121.6(2) . . ?
C17A C22A H22A 119.2 . . ?
C18A C17A C22A 120.8(2) . . ?
C18A C17A C16A 120.9(2) . . ?
C22A C17A C16A 118.2(2) . . ?
O4A C23A H23A 109.5 . . ?
O4A C23A H23B 109.5 . . ?
O4A C23A H23C 109.5 . . ?
H23A C23A H23B 109.5 . . ?
H23A C23A H23C 109.5 . . ?
H23B C23A H23C 109.5 . . ?
C21A C24A H24A 109.5 . . ?
C21A C24A H24B 109.5 . . ?
C21A C24A H24C 109.5 . . ?
H24A C24A H24B 109.5 . . ?
H24A C24A H24C 109.5 . . ?
H24B C24A H24C 109.5 . . ?
N2A C16A C17A 124.9(2) . . ?
N2A C16A H16A 117.6 . . ?
C17A C16A H16A 117.6 . . ?
N2A C15A H15A 110.1 . . ?
N2A C15A C14A 109.55(19) . . ?
N2A C15A C10A 105.32(18) . . ?
C14A C15A H15A 110.1 . . ?
C14A C15A C10A 111.7(2) . . ?
C10A C15A H15A 110.1 . . ?
C15A C14A H14A 109.5 . . ?
C15A C14A H14B 109.5 . . ?
C15A C14A C13A 110.6(2) . . ?
H14A C14A H14B 108.1 . . ?
C13A C14A H14A 109.5 . . ?
C13A C14A H14B 109.5 . . ?
C14A C13A H13A 109.6 . . ?
C14A C13A H13B 109.6 . . ?
H13A C13A H13B 108.1 . . ?
C12A C13A C14A 110.2(2) . . ?
C12A C13A H13A 109.6 . . ?
C12A C13A H13B 109.6 . . ?
C13A C12A H12A 109.5 . . ?
C13A C12A H12B 109.5 . . ?
C13A C12A C11A 110.7(2) . . ?
H12A C12A H12B 108.1 . . ?
C11A C12A H12A 109.5 . . ?
C11A C12A H12B 109.5 . . ?
C12A C11A H11A 108.9 . . ?
C12A C11A H11B 108.9 . . ?
C12A C11A C10A 113.2(2) . . ?
H11A C11A H11B 107.7 . . ?
C10A C11A H11A 108.9 . . ?
C10A C11A H11B 108.9 . . ?
N1A C10A C15A 104.34(18) . . ?
N1A C10A C11A 118.0(2) . . ?
N1A C10A H10A 107.6 . . ?
C15A C10A C11A 111.17(19) . . ?
C15A C10A H10A 107.6 . . ?
C11A C10A H10A 107.6 . . ?
C1A C6A C5A 120.3(2) . . ?
C1A C6A C9A 120.9(2) . . ?
C5A C6A C9A 118.6(2) . . ?
O1A C1A C6A 125.2(2) . . ?
O1A C1A C2A 117.9(2) . . ?
C6A C1A C2A 116.9(2) . . ?
O2A C2A C1A 113.8(2) . . ?
O2A C2A C3A 124.9(2) . . ?
C3A C2A C1A 121.3(2) . . ?
C2A C3A H3A 119.4 . . ?
C2A C3A C4A 121.2(2) . . ?
C4A C3A H3A 119.4 . . ?
C3A C4A C8A 119.4(2) . . ?
C5A C4A C3A 118.5(2) . . ?
C5A C4A C8A 122.0(2) . . ?
C6A C5A H5A 119.1 . . ?
C4A C5A C6A 121.8(2) . . ?
C4A C5A H5A 119.1 . . ?
O2A C7A H7AA 109.5 . . ?
O2A C7A H7AB 109.5 . . ?
O2A C7A H7AC 109.5 . . ?
H7AA C7A H7AB 109.5 . . ?
H7AA C7A H7AC 109.5 . . ?
H7AB C7A H7AC 109.5 . . ?
C4A C8A H8AA 109.5 . . ?
C4A C8A H8AB 109.5 . . ?
C4A C8A H8AC 109.5 . . ?
H8AA C8A H8AB 109.5 . . ?
H8AA C8A H8AC 109.5 . . ?
H8AB C8A H8AC 109.5 . . ?
O1B Ni1B N1B 95.12(8) . . ?
O1B Ni1B N2B 174.45(8) . . ?
O1B Ni1B O3B 85.02(7) . . ?
N2B Ni1B N1B 86.37(9) . . ?
N2B Ni1B O3B 94.18(8) . . ?
O3B Ni1B N1B 172.72(8) . . ?
C1B O1B Ni1B 126.97(16) . . ?
C2B O2B C7B 118.3(2) . . ?
C19B O4B C23B 118.0(2) . . ?
C9B N1B Ni1B 126.34(18) . . ?
C9B N1B C10B 120.2(2) . . ?
C10B N1B Ni1B 112.19(16) . . ?
C15B N2B Ni1B 114.11(16) . . ?
C16B N2B Ni1B 127.80(17) . . ?
C16B N2B C15B 118.0(2) . . ?
O1B C1B C2B 118.1(2) . . ?
O1B C1B C6B 125.3(2) . . ?
C6B C1B C2B 116.7(2) . . ?
O2B C2B C1B 113.6(2) . . ?
O2B C2B C3B 124.8(2) . . ?
C3B C2B C1B 121.5(2) . . ?
C2B C3B H3B 119.4 . . ?
C2B C3B C4B 121.2(2) . . ?
C4B C3B H3B 119.4 . . ?
C3B C4B C8B 119.6(2) . . ?
C5B C4B C3B 118.3(2) . . ?
C5B C4B C8B 122.1(3) . . ?
C4B C5B H5B 119.1 . . ?
C4B C5B C6B 121.8(3) . . ?
C6B C5B H5B 119.1 . . ?
C1B C6B C5B 120.4(2) . . ?
C1B C6B C9B 120.5(2) . . ?
C5B C6B C9B 118.9(2) . . ?
O2B C7B H7BA 109.5 . . ?
O2B C7B H7BB 109.5 . . ?
O2B C7B H7BC 109.5 . . ?
H7BA C7B H7BB 109.5 . . ?
H7BA C7B H7BC 109.5 . . ?
H7BB C7B H7BC 109.5 . . ?
C4B C8B H8BA 109.5 . . ?
C4B C8B H8BB 109.5 . . ?
C4B C8B H8BC 109.5 . . ?
H8BA C8B H8BB 109.5 . . ?
H8BA C8B H8BC 109.5 . . ?
H8BB C8B H8BC 109.5 . . ?
N1B C9B C6B 125.6(2) . . ?
N1B C9B H9B 117.2 . . ?
C6B C9B H9B 117.2 . . ?
N1B C10B H10B 107.4 . . ?
N1B C10B C11B 117.4(2) . . ?
N1B C10B C15B 105.3(2) . . ?
C11B C10B H10B 107.4 . . ?
C15B C10B H10B 107.4 . . ?
C15B C10B C11B 111.5(2) . . ?
C10B C11B H11C 109.0 . . ?
C10B C11B H11D 109.0 . . ?
H11C C11B H11D 107.8 . . ?
C12B C11B C10B 112.9(2) . . ?
C12B C11B H11C 109.0 . . ?
C12B C11B H11D 109.0 . . ?
C11B C12B H12C 109.5 . . ?
C11B C12B H12D 109.5 . . ?
C11B C12B C13B 110.6(2) . . ?
H12C C12B H12D 108.1 . . ?
C13B C12B H12C 109.5 . . ?
C13B C12B H12D 109.5 . . ?
C12B C13B H13C 109.7 . . ?
C12B C13B H13D 109.7 . . ?
C12B C13B C14B 109.8(2) . . ?
H13C C13B H13D 108.2 . . ?
C14B C13B H13C 109.7 . . ?
C14B C13B H13D 109.7 . . ?
C13B C14B H14C 109.5 . . ?
C13B C14B H14D 109.5 . . ?
H14C C14B H14D 108.1 . . ?
C15B C14B C13B 110.5(2) . . ?
C15B C14B H14C 109.5 . . ?
C15B C14B H14D 109.5 . . ?
N2B C15B C10B 105.85(19) . . ?
N2B C15B C14B 109.4(2) . . ?
N2B C15B H15B 109.6 . . ?
C10B C15B C14B 112.7(2) . . ?
C10B C15B H15B 109.6 . . ?
C14B C15B H15B 109.6 . . ?
N2B C16B H16B 117.5 . . ?
N2B C16B C17B 125.0(2) . . ?
C17B C16B H16B 117.5 . . ?
C18B C17B C16B 120.4(2) . . ?
C18B C17B C22B 120.6(2) . . ?
C22B C17B C16B 119.0(2) . . ?
C17B C18B C19B 116.3(2) . . ?
O3B C18B C17B 125.1(2) . . ?
O3B C18B C19B 118.6(2) . . ?
O4B C19B C18B 113.4(2) . . ?
C20B C19B O4B 124.7(2) . . ?
C20B C19B C18B 121.9(2) . . ?
C19B C20B H20B 119.2 . . ?
C19B C20B C21B 121.5(2) . . ?
C21B C20B H20B 119.2 . . ?
C20B C21B C24B 119.7(2) . . ?
C22B C21B C20B 117.8(2) . . ?
C22B C21B C24B 122.6(2) . . ?
C17B C22B H22B 119.1 . . ?
C21B C22B C17B 121.9(2) . . ?
C21B C22B H22B 119.1 . . ?
O4B C23B H23D 109.5 . . ?
O4B C23B H23E 109.5 . . ?
O4B C23B H23F 109.5 . . ?
H23D C23B H23E 109.5 . . ?
H23D C23B H23F 109.5 . . ?
H23E C23B H23F 109.5 . . ?
C21B C24B H24D 109.5 . . ?
C21B C24B H24E 109.5 . . ?
C21B C24B H24F 109.5 . . ?
H24D C24B H24E 109.5 . . ?
H24D C24B H24F 109.5 . . ?
H24E C24B H24F 109.5 . . ?
H5BA O5B H5BB 103(4) . . ?
H5AA O5A H5AB 104.5 . . ?
C18B O3B Ni1B 127.34(15) . . ?
N1A C9A C6A 125.4(2) . . ?
N1A C9A H9A 117.3 . . ?
C6A C9A H9A 117.3 . . ?

loop_
_geom_bond_atom_site_label_1
_geom_bond_atom_site_label_2
_geom_bond_distance
_geom_bond_site_symmetry_2
_geom_bond_publ_flag
Ni1A O3A 1.8556(15) . ?
Ni1A O1A 1.8470(16) . ?
Ni1A N2A 1.8460(19) . ?
Ni1A N1A 1.8578(19) . ?
O3A C18A 1.310(3) . ?
O4A C19A 1.371(3) . ?
O4A C23A 1.433(3) . ?
O1A C1A 1.308(3) . ?
O2A C2A 1.372(3) . ?
O2A C7A 1.430(3) . ?
N2A C16A 1.292(3) . ?
N2A C15A 1.476(3) . ?
N1A C10A 1.500(3) . ?
N1A C9A 1.288(3) . ?
C18A C19A 1.429(3) . ?
C18A C17A 1.413(3) . ?
C19A C20A 1.379(3) . ?
C20A H20A 0.9500 . ?
C20A C21A 1.408(4) . ?
C21A C22A 1.364(3) . ?
C21A C24A 1.513(3) . ?
C22A H22A 0.9500 . ?
C22A C17A 1.414(3) . ?
C17A C16A 1.426(3) . ?
C23A H23A 0.9800 . ?
C23A H23B 0.9800 . ?
C23A H23C 0.9800 . ?
C24A H24A 0.9800 . ?
C24A H24B 0.9800 . ?
C24A H24C 0.9800 . ?
C16A H16A 0.9500 . ?
C15A H15A 1.0000 . ?
C15A C14A 1.517(3) . ?
C15A C10A 1.522(3) . ?
C14A H14A 0.9900 . ?
C14A H14B 0.9900 . ?
C14A C13A 1.530(3) . ?
C13A H13A 0.9900 . ?
C13A H13B 0.9900 . ?
C13A C12A 1.523(4) . ?
C12A H12A 0.9900 . ?
C12A H12B 0.9900 . ?
C12A C11A 1.523(4) . ?
C11A H11A 0.9900 . ?
C11A H11B 0.9900 . ?
C11A C10A 1.529(3) . ?
C10A H10A 1.0000 . ?
C6A C1A 1.408(3) . ?
C6A C5A 1.417(3) . ?
C6A C9A 1.437(3) . ?
C1A C2A 1.429(3) . ?
C2A C3A 1.374(3) . ?
C3A H3A 0.9500 . ?
C3A C4A 1.407(3) . ?
C4A C5A 1.364(4) . ?
C4A C8A 1.514(3) . ?
C5A H5A 0.9500 . ?
C7A H7AA 0.9800 . ?
C7A H7AB 0.9800 . ?
C7A H7AC 0.9800 . ?
C8A H8AA 0.9800 . ?
C8A H8AB 0.9800 . ?
C8A H8AC 0.9800 . ?
Ni1B O1B 1.8477(17) . ?
Ni1B N1B 1.860(2) . ?
Ni1B N2B 1.852(2) . ?
Ni1B O3B 1.8514(16) . ?
O1B C1B 1.310(3) . ?
O2B C2B 1.370(3) . ?
O2B C7B 1.431(3) . ?
O4B C19B 1.379(3) . ?
O4B C23B 1.417(3) . ?
N1B C9B 1.292(3) . ?
N1B C10B 1.504(3) . ?
N2B C15B 1.484(3) . ?
N2B C16B 1.287(3) . ?
C1B C2B 1.430(3) . ?
C1B C6B 1.409(3) . ?
C2B C3B 1.373(4) . ?
C3B H3B 0.9500 . ?
C3B C4B 1.409(4) . ?
C4B C5B 1.367(4) . ?
C4B C8B 1.514(4) . ?
C5B H5B 0.9500 . ?
C5B C6B 1.418(4) . ?
C6B C9B 1.441(3) . ?
C7B H7BA 0.9800 . ?
C7B H7BB 0.9800 . ?
C7B H7BC 0.9800 . ?
C8B H8BA 0.9800 . ?
C8B H8BB 0.9800 . ?
C8B H8BC 0.9800 . ?
C9B H9B 0.9500 . ?
C10B H10B 1.0000 . ?
C10B C11B 1.534(3) . ?
C10B C15B 1.523(4) . ?
C11B H11C 0.9900 . ?
C11B H11D 0.9900 . ?
C11B C12B 1.510(4) . ?
C12B H12C 0.9900 . ?
C12B H12D 0.9900 . ?
C12B C13B 1.522(4) . ?
C13B H13C 0.9900 . ?
C13B H13D 0.9900 . ?
C13B C14B 1.532(4) . ?
C14B H14C 0.9900 . ?
C14B H14D 0.9900 . ?
C14B C15B 1.524(3) . ?
C15B H15B 1.0000 . ?
C16B H16B 0.9500 . ?
C16B C17B 1.435(3) . ?
C17B C18B 1.414(3) . ?
C17B C22B 1.415(3) . ?
C18B C19B 1.424(3) . ?
C18B O3B 1.307(3) . ?
C19B C20B 1.369(3) . ?
C20B H20B 0.9500 . ?
C20B C21B 1.410(3) . ?
C21B C22B 1.372(3) . ?
C21B C24B 1.510(4) . ?
C22B H22B 0.9500 . ?
C23B H23D 0.9800 . ?
C23B H23E 0.9800 . ?
C23B H23F 0.9800 . ?
C24B H24D 0.9800 . ?
C24B H24E 0.9800 . ?
C24B H24F 0.9800 . ?
O5B H5BA 0.78(4) . ?
O5B H5BB 0.87(4) . ?
O5A H5AA 0.8700 . ?
O5A H5AB 0.8700 . ?
C9A H9A 0.9500 . ?

loop_
_geom_hbond_atom_site_label_D
_geom_hbond_atom_site_label_H
_geom_hbond_atom_site_label_A
_geom_hbond_distance_DH
_geom_hbond_distance_HA
_geom_hbond_distance_DA
_geom_hbond_angle_DHA
_geom_hbond_site_symmetry_A
C23A H23A O4A 0.98 2.61 3.449(4) 143.9 3_666
C10A H10A O1B 1.00 2.41 3.282(3) 144.9 .
C10A H10A O2B 1.00 2.63 3.526(3) 149.5 .
C7B H7BC O1A 0.98 2.65 3.427(3) 136.3 2_655
C10B H10B O1A 1.00 2.37 3.240(3) 144.7 .
C10B H10B O2A 1.00 2.63 3.517(3) 148.3 .

loop_
_geom_torsion_atom_site_label_1
_geom_torsion_atom_site_label_2
_geom_torsion_atom_site_label_3
_geom_torsion_atom_site_label_4
_geom_torsion
_geom_torsion_site_symmetry_1
_geom_torsion_site_symmetry_2
_geom_torsion_site_symmetry_3
_geom_torsion_site_symmetry_4
_geom_torsion_publ_flag
Ni1A O3A C18A C19A 170.97(16) . . . . ?
Ni1A O3A C18A C17A -7.3(3) . . . . ?
Ni1A O1A C1A C6A -1.0(3) . . . . ?
Ni1A O1A C1A C2A -178.50(16) . . . . ?
Ni1A N2A C16A C17A -5.6(4) . . . . ?
Ni1A N2A C15A C14A -87.9(2) . . . . ?
Ni1A N2A C15A C10A 32.3(2) . . . . ?
Ni1A N1A C10A C15A 39.7(2) . . . . ?
Ni1A N1A C10A C11A 163.57(16) . . . . ?
Ni1A N1A C9A C6A -2.0(3) . . . . ?
O3A Ni1A O1A C1A 175.19(19) . . . . ?
O3A Ni1A N2A C16A 5.5(2) . . . . ?
O3A Ni1A N2A C15A 178.77(15) . . . . ?
O3A C18A C19A O4A -5.3(3) . . . . ?
O3A C18A C19A C20A 174.7(2) . . . . ?
O3A C18A C17A C22A -175.6(2) . . . . ?
O3A C18A C17A C16A 8.4(4) . . . . ?
O4A C19A C20A C21A -177.5(2) . . . . ?
O1A Ni1A O3A C18A 172.88(18) . . . . ?
O1A Ni1A N1A C10A 169.12(14) . . . . ?
O1A Ni1A N1A C9A -1.0(2) . . . . ?
O1A C1A C2A O2A -2.0(3) . . . . ?
O1A C1A C2A C3A 176.3(2) . . . . ?
O2A C2A C3A C4A 179.6(2) . . . . ?
N2A Ni1A O3A C18A 0.73(19) . . . . ?
N2A Ni1A N1A C10A -18.65(15) . . . . ?
N2A Ni1A N1A C9A 171.2(2) . . . . ?
N2A C15A C14A C13A 173.8(2) . . . . ?
N2A C15A C10A N1A -43.7(2) . . . . ?
N2A C15A C10A C11A -171.85(19) . . . . ?
N1A Ni1A O1A C1A 2.50(19) . . . . ?
N1A Ni1A N2A C16A 178.2(2) . . . . ?
N1A Ni1A N2A C15A -8.55(16) . . . . ?
C18A C19A C20A C21A 2.6(4) . . . . ?
C18A C17A C16A N2A -1.7(4) . . . . ?
C19A C18A C17A C22A 6.1(3) . . . . ?
C19A C18A C17A C16A -169.9(2) . . . . ?
C19A C20A C21A C22A 2.9(4) . . . . ?
C19A C20A C21A C24A -177.0(3) . . . . ?
C20A C21A C22A C17A -3.7(4) . . . . ?
C21A C22A C17A C18A -0.9(4) . . . . ?
C21A C22A C17A C16A 175.2(2) . . . . ?
C22A C17A C16A N2A -177.8(2) . . . . ?
C17A C18A C19A O4A 173.1(2) . . . . ?
C17A C18A C19A C20A -6.9(3) . . . . ?
C23A O4A C19A C18A -168.2(2) . . . . ?
C23A O4A C19A C20A 11.8(4) . . . . ?
C24A C21A C22A C17A 176.1(3) . . . . ?
C16A N2A C15A C14A 86.0(3) . . . . ?
C16A N2A C15A C10A -153.8(2) . . . . ?
C15A N2A C16A C17A -178.6(2) . . . . ?
C15A C14A C13A C12A -59.1(3) . . . . ?
C14A C15A C10A N1A 75.1(2) . . . . ?
C14A C15A C10A C11A -53.0(3) . . . . ?
C14A C13A C12A C11A 56.7(3) . . . . ?
C13A C12A C11A C10A -53.6(3) . . . . ?
C12A C11A C10A N1A -69.0(3) . . . . ?
C12A C11A C10A C15A 51.4(3) . . . . ?
C10A N1A C9A C6A -171.4(2) . . . . ?
C10A C15A C14A C13A 57.5(3) . . . . ?
C6A C1A C2A O2A -179.7(2) . . . . ?
C6A C1A C2A C3A -1.4(3) . . . . ?
C1A C6A C5A C4A 1.6(3) . . . . ?
C1A C6A C9A N1A 4.3(4) . . . . ?
C1A C2A C3A C4A 1.4(4) . . . . ?
C2A C3A C4A C5A 0.1(4) . . . . ?
C2A C3A C4A C8A -178.5(2) . . . . ?
C3A C4A C5A C6A -1.6(3) . . . . ?
C5A C6A C1A O1A -177.6(2) . . . . ?
C5A C6A C1A C2A -0.1(3) . . . . ?
C5A C6A C9A N1A 179.3(2) . . . . ?
C7A O2A C2A C1A 166.3(2) . . . . ?
C7A O2A C2A C3A -12.0(4) . . . . ?
C8A C4A C5A C6A 176.9(2) . . . . ?
Ni1B O1B C1B C2B 175.47(16) . . . . ?
Ni1B O1B C1B C6B -2.9(3) . . . . ?
Ni1B N1B C9B C6B 3.3(4) . . . . ?
Ni1B N1B C10B C11B -161.47(18) . . . . ?
Ni1B N1B C10B C15B -36.7(2) . . . . ?
Ni1B N2B C15B C10B -31.4(2) . . . . ?
Ni1B N2B C15B C14B 90.3(2) . . . . ?
Ni1B N2B C16B C17B 2.1(4) . . . . ?
O1B Ni1B N1B C9B -1.8(2) . . . . ?
O1B Ni1B N1B C10B -168.92(15) . . . . ?
O1B Ni1B O3B C18B -175.30(19) . . . . ?
O1B C1B C2B O2B 1.2(3) . . . . ?
O1B C1B C2B C3B -177.4(2) . . . . ?
O1B C1B C6B C5B 178.8(2) . . . . ?
O1B C1B C6B C9B 3.8(4) . . . . ?
O2B C2B C3B C4B 179.6(2) . . . . ?
O4B C19B C20B C21B 178.4(2) . . . . ?
N1B Ni1B O1B C1B 1.5(2) . . . . ?
N1B Ni1B N2B C15B 9.24(16) . . . . ?
N1B Ni1B N2B C16B -174.9(2) . . . . ?
N1B C10B C11B C12B 70.8(3) . . . . ?
N1B C10B C15B N2B 41.5(2) . . . . ?
N1B C10B C15B C14B -78.1(2) . . . . ?
N2B Ni1B N1B C9B -176.4(2) . . . . ?
N2B Ni1B N1B C10B 16.44(16) . . . . ?
N2B Ni1B O3B C18B -0.81(19) . . . . ?
N2B C16B C17B C18B 1.3(4) . . . . ?
N2B C16B C17B C22B 178.6(2) . . . . ?
C1B C2B C3B C4B -1.9(4) . . . . ?
C1B C6B C9B N1B -4.0(4) . . . . ?
C2B C1B C6B C5B 0.5(3) . . . . ?
C2B C1B C6B C9B -174.6(2) . . . . ?
C2B C3B C4B C5B 1.1(4) . . . . ?
C2B C3B C4B C8B 179.6(2) . . . . ?
C3B C4B C5B C6B 0.4(4) . . . . ?
C4B C5B C6B C1B -1.2(4) . . . . ?
C4B C5B C6B C9B 173.9(2) . . . . ?
C5B C6B C9B N1B -179.1(2) . . . . ?
C6B C1B C2B O2B 179.7(2) . . . . ?
C6B C1B C2B C3B 1.1(3) . . . . ?
C7B O2B C2B C1B -168.3(2) . . . . ?
C7B O2B C2B C3B 10.3(4) . . . . ?
C8B C4B C5B C6B -178.0(2) . . . . ?
C9B N1B C10B C11B 30.5(3) . . . . ?
C9B N1B C10B C15B 155.2(2) . . . . ?
C10B N1B C9B C6B 169.5(2) . . . . ?
C10B C11B C12B C13B 55.7(3) . . . . ?
C11B C10B C15B N2B 169.9(2) . . . . ?
C11B C10B C15B C14B 50.3(3) . . . . ?
C11B C12B C13B C14B -59.2(3) . . . . ?
C12B C13B C14B C15B 58.7(3) . . . . ?
C13B C14B C15B N2B -172.4(2) . . . . ?
C13B C14B C15B C10B -54.9(3) . . . . ?
C15B N2B C16B C17B 177.8(2) . . . . ?
C15B C10B C11B C12B -50.8(3) . . . . ?
C16B N2B C15B C10B 152.3(2) . . . . ?
C16B N2B C15B C14B -86.0(3) . . . . ?
C16B C17B C18B C19B 174.7(2) . . . . ?
C16B C17B C18B O3B -4.5(3) . . . . ?
C16B C17B C22B C21B -176.4(2) . . . . ?
C17B C18B C19B O4B -176.9(2) . . . . ?
C17B C18B C19B C20B 2.7(3) . . . . ?
C17B C18B O3B Ni1B 4.1(3) . . . . ?
C18B C17B C22B C21B 1.0(4) . . . . ?
C18B C19B C20B C21B -1.0(4) . . . . ?
C19B C18B O3B Ni1B -175.08(15) . . . . ?
C19B C20B C21B C22B -0.8(4) . . . . ?
C19B C20B C21B C24B 178.4(2) . . . . ?
C20B C21B C22B C17B 0.8(4) . . . . ?
C22B C17B C18B C19B -2.6(3) . . . . ?
C22B C17B C18B O3B 178.2(2) . . . . ?
C23B O4B C19B C18B -171.0(2) . . . . ?
C23B O4B C19B C20B 9.5(4) . . . . ?
C24B C21B C22B C17B -178.4(2) . . . . ?
O3B Ni1B O1B C1B -171.15(19) . . . . ?
O3B Ni1B N2B C15B -178.04(16) . . . . ?
O3B Ni1B N2B C16B -2.2(2) . . . . ?
O3B C18B C19B O4B 2.4(3) . . . . ?
O3B C18B C19B C20B -178.1(2) . . . . ?
C9A N1A C10A C15A -149.6(2) . . . . ?
C9A N1A C10A C11A -25.7(3) . . . . ?
C9A C6A C1A O1A -2.6(3) . . . . ?
C9A C6A C1A C2A 174.9(2) . . . . ?
C9A C6A C5A C4A -173.5(2) . . . . ?
